data_7043426
loop_
_publ_author_name
'Park, Sungho V.'
'Berry, John F.'

_publ_section_title
;
 Synthesis, characterization and solution behavior of a systematic series
 of pentapyridyl-supported RuII complexes: Comparison to bimetallic
 analogs
;
_journal_name_full 'Dalton Trans.'
_journal_paper_doi 10.1039/C7DT01847A
_journal_year 2017
_chemical_formula_moiety 'C31 H28 N6 Ru, 2(F6 P)'
_chemical_formula_sum 'C31 H28 F12 N6 P2 Ru'
_chemical_formula_weight 875.60
_space_group_crystal_system triclinic
_space_group_IT_number 2
_space_group_name_Hall '-P 1'
_space_group_name_H-M_alt 'P -1'
_symmetry_space_group_name_Hall '-P 1'
_symmetry_space_group_name_H-M 'P -1'
_atom_sites_solution_hydrogens geom
_atom_sites_solution_primary dual
_audit_creation_date 2017-06-13
_audit_creation_method
;
Olex2 1.2
(compiled 2017.03.28 svn.r3405 for OlexSys, GUI svn.r5337)
;
_audit_update_record
;
2017-06-16 deposited with the CCDC.
2017-06-26 downloaded from the CCDC.
;
_cell_angle_alpha 110.34(2)
_cell_angle_beta 108.484(13)
_cell_angle_gamma 90.749(14)
_cell_formula_units_Z 2
_cell_length_a 11.443(4)
_cell_length_b 12.524(4)
_cell_length_c 13.131(5)
_cell_measurement_reflns_used 3317
_cell_measurement_temperature 100(2)
_cell_measurement_theta_max 21.85
_cell_measurement_theta_min 2.40
_cell_volume 1657.3(10)
_computing_cell_refinement 'SAINT v8.37A (Bruker, 2015)'
_computing_data_collection 'APEX2 Ver. 2014.11-0 (Bruker-AXS, 2014)'
_computing_data_reduction 'SAINT v8.37A (Bruker, 2015)'
_computing_molecular_graphics 'Olex2 (Dolomanov et al., 2009)'
_computing_publication_material 'Olex2 (Dolomanov et al., 2009)'
_computing_structure_refinement 'ShelXL (Sheldrick, 2015)'
_computing_structure_solution 'ShelXT (Sheldrick, 2015)'
_diffrn_ambient_temperature 100.0
_diffrn_detector_area_resol_mean 7.9
_diffrn_detector_type 'CCD area detector'
_diffrn_measured_fraction_theta_full 1.000
_diffrn_measured_fraction_theta_max 0.998
_diffrn_measurement_device 'three-circle diffractometer'
_diffrn_measurement_device_type 'Bruker APEX-II CCD'
_diffrn_measurement_method '\f and \w scans'
_diffrn_radiation_type MoK\a
_diffrn_radiation_wavelength 0.71073
_diffrn_reflns_av_R_equivalents 0.0626
_diffrn_reflns_av_unetI/netI 0.0639
_diffrn_reflns_Laue_measured_fraction_full 1.000
_diffrn_reflns_Laue_measured_fraction_max 0.998
_diffrn_reflns_limit_h_max 14
_diffrn_reflns_limit_h_min -14
_diffrn_reflns_limit_k_max 15
_diffrn_reflns_limit_k_min -15
_diffrn_reflns_limit_l_max 16
_diffrn_reflns_limit_l_min -16
_diffrn_reflns_number 29045
_diffrn_reflns_point_group_measured_fraction_full 1.000
_diffrn_reflns_point_group_measured_fraction_max 0.998
_diffrn_reflns_theta_full 25.242
_diffrn_reflns_theta_max 26.444
_diffrn_reflns_theta_min 1.751
_diffrn_standards_number 0
_exptl_absorpt_coefficient_mu 0.672
_exptl_absorpt_correction_T_max 0.9517
_exptl_absorpt_correction_T_min 0.8505
_exptl_absorpt_correction_type multi-scan
_exptl_absorpt_process_details
;
SADABS-2014/5 (Krause et al., 2015) was used for absorption correction.
;
_exptl_crystal_colour yellow
_exptl_crystal_colour_primary yellow
_exptl_crystal_density_diffrn 1.755
_exptl_crystal_density_method 'not measured'
_exptl_crystal_description plate
_exptl_crystal_F_000 876
_exptl_crystal_size_max 0.095
_exptl_crystal_size_mid 0.051
_exptl_crystal_size_min 0.01
_refine_diff_density_max 0.605
_refine_diff_density_min -0.971
_refine_diff_density_rms 0.087
_refine_ls_extinction_method none
_refine_ls_goodness_of_fit_ref 1.036
_refine_ls_hydrogen_treatment constr
_refine_ls_matrix_type full
_refine_ls_number_parameters 472
_refine_ls_number_reflns 6829
_refine_ls_number_restraints 0
_refine_ls_restrained_S_all 1.036
_refine_ls_R_factor_all 0.0608
_refine_ls_R_factor_gt 0.0391
_refine_ls_shift/su_max 0.001
_refine_ls_shift/su_mean 0.000
_refine_ls_structure_factor_coef Fsqd
_refine_ls_weighting_details 'w=1/[\s^2^(Fo^2^)+(0.0437P)^2^] where P=(Fo^2^+2Fc^2^)/3'
_refine_ls_weighting_scheme calc
_refine_ls_wR_factor_gt 0.0860
_refine_ls_wR_factor_ref 0.0906
_reflns_Friedel_coverage 0.000
_reflns_number_gt 5101
_reflns_number_total 6829
_reflns_threshold_expression 'I > 2\s(I)'
_cod_data_source_file c7dt01847a2.cif
_cod_data_source_block 4
_cod_original_cell_volume 1657.3(11)
_cod_database_code 7043426
_shelx_shelxl_version_number 2016/6
_shelx_space_group_comment
;
The symmetry employed for this shelxl refinement is uniquely defined
by the following loop, which should always be used as a source of
symmetry information in preference to the above space-group names.
They are only intended as comments.
;
_shelx_estimated_absorpt_t_max 0.993
_shelx_estimated_absorpt_t_min 0.939
_olex2_refinement_description
;
1. Fixed Uiso
 At 1.2 times of:
  All C(H) groups
 At 1.5 times of:
  All C(H,H,H) groups
2.a Aromatic/amide H refined with riding coordinates:
 C14(H14), C17(H17), C16(H16), C15(H15), C24(H24), C12(H12), C21(H21), C9(H9),
 C10(H10), C23(H23), C11(H11), C28(H28), C29(H29), C2(H2), C27(H27), C4(H4),
 C3(H3), C26(H26), C22(H22)
2.b Idealised Me refined as rotating group:
 C7(H7A,H7B,H7C), C31(H31A,H31B,H31C), C19(H19A,H19B,H19C)
;
_olex2_submission_special_instructions 'No special instructions were received'

loop_
_space_group_symop_operation_xyz
'x, y, z'
'-x, -y, -z'

loop_
_atom_site_label
_atom_site_type_symbol
_atom_site_fract_x
_atom_site_fract_y
_atom_site_fract_z
_atom_site_U_iso_or_equiv
_atom_site_adp_type
_atom_site_occupancy
_atom_site_site_symmetry_order
_atom_site_calc_flag
_atom_site_refinement_flags_posn
Ru1 Ru 0.65375(2) 0.32075(2) 0.26450(2) 0.01729(9) Uani 1 1 d .
P2 P 0.89479(9) 0.22445(8) 0.90503(8) 0.0287(2) Uani 1 1 d .
P1 P 0.25859(9) 0.18845(8) 0.64437(9) 0.0337(3) Uani 1 1 d .
F1 F 0.34810(18) 0.28167(17) 0.76288(17) 0.0364(5) Uani 1 1 d .
F8 F 0.9605(2) 0.30495(18) 1.03963(17) 0.0417(6) Uani 1 1 d .
F4 F 0.3582(2) 0.10065(18) 0.65128(18) 0.0437(6) Uani 1 1 d .
F11 F 0.8284(2) 0.14391(19) 0.77268(17) 0.0429(6) Uani 1 1 d .
F12 F 0.9302(2) 0.32601(19) 0.86883(19) 0.0435(6) Uani 1 1 d .
F6 F 0.3227(2) 0.23978(18) 0.57561(18) 0.0450(6) Uani 1 1 d .
F7 F 0.7680(2) 0.2728(2) 0.9091(2) 0.0496(6) Uani 1 1 d .
F2 F 0.15980(19) 0.27799(19) 0.6363(2) 0.0457(6) Uani 1 1 d .
N6 N 0.7264(2) 0.4162(2) 0.1956(2) 0.0186(6) Uani 1 1 d .
F3 F 0.1937(2) 0.1409(2) 0.7136(2) 0.0599(7) Uani 1 1 d .
F10 F 1.0214(2) 0.1783(2) 0.9033(2) 0.0633(8) Uani 1 1 d .
F9 F 0.8572(3) 0.12407(19) 0.94221(19) 0.0614(8) Uani 1 1 d .
N3 N 0.7985(2) 0.2226(2) 0.2744(2) 0.0161(6) Uani 1 1 d .
N2 N 0.7679(2) 0.4217(2) 0.4312(2) 0.0186(6) Uani 1 1 d .
N4 N 0.5407(2) 0.2139(2) 0.1003(2) 0.0213(6) Uani 1 1 d .
N1 N 0.5771(2) 0.2282(2) 0.3325(2) 0.0203(6) Uani 1 1 d .
F5 F 0.1699(3) 0.0962(2) 0.5257(2) 0.0793(10) Uani 1 1 d .
N5 N 0.5012(2) 0.4107(2) 0.2539(2) 0.0218(6) Uani 1 1 d .
C13 C 0.8384(3) 0.1863(3) 0.3640(3) 0.0175(7) Uani 1 1 d .
C14 C 0.9222(3) 0.1080(3) 0.3666(3) 0.0227(8) Uani 1 1 d .
H14 H 0.946238 0.081538 0.428825 0.027 Uiso 1 1 calc R
C17 C 0.8515(3) 0.1870(3) 0.1924(3) 0.0186(7) Uani 1 1 d .
H17 H 0.828517 0.216041 0.131912 0.022 Uiso 1 1 calc R
C1 C 0.6487(3) 0.2043(3) 0.4241(3) 0.0196(7) Uani 1 1 d .
C16 C 0.9375(3) 0.1106(3) 0.1913(3) 0.0205(7) Uani 1 1 d .
H16 H 0.972664 0.087948 0.131777 0.025 Uiso 1 1 calc R
C8 C 0.8207(3) 0.3712(3) 0.5075(3) 0.0202(7) Uani 1 1 d .
C15 C 0.9710(3) 0.0682(3) 0.2784(3) 0.0239(8) Uani 1 1 d .
H15 H 1.026667 0.012557 0.278214 0.029 Uiso 1 1 calc R
C20 C 0.4236(3) 0.1718(3) 0.0840(3) 0.0252(8) Uani 1 1 d .
C24 C 0.5793(3) 0.1835(3) 0.0091(3) 0.0242(8) Uani 1 1 d .
H24 H 0.660007 0.215748 0.019962 0.029 Uiso 1 1 calc R
C6 C 0.7891(3) 0.2391(3) 0.4648(3) 0.0211(7) Uani 1 1 d .
C12 C 0.8004(3) 0.5361(3) 0.4645(3) 0.0225(7) Uani 1 1 d .
H12 H 0.764963 0.571664 0.410747 0.027 Uiso 1 1 calc R
C5 C 0.4521(3) 0.1934(3) 0.2903(3) 0.0247(8) Uani 1 1 d .
C7 C 0.8545(3) 0.1981(3) 0.5631(3) 0.0272(8) Uani 1 1 d .
H7A H 0.831832 0.114846 0.536875 0.041 Uiso 1 1 calc GR
H7B H 0.828606 0.237041 0.629632 0.041 Uiso 1 1 calc GR
H7C H 0.944770 0.216274 0.585588 0.041 Uiso 1 1 calc GR
C30 C 0.7604(3) 0.4704(3) 0.1530(3) 0.0232(8) Uani 1 1 d .
C21 C 0.3484(3) 0.0935(3) -0.0235(3) 0.0337(9) Uani 1 1 d .
H21 H 0.267051 0.063156 -0.034005 0.040 Uiso 1 1 calc R
C9 C 0.9043(3) 0.4358(3) 0.6169(3) 0.0248(8) Uani 1 1 d .
H9 H 0.941137 0.399212 0.669268 0.030 Uiso 1 1 calc R
C10 C 0.9339(3) 0.5526(3) 0.6497(3) 0.0270(8) Uani 1 1 d .
H10 H 0.989517 0.597211 0.725013 0.032 Uiso 1 1 calc R
C23 C 0.5081(3) 0.1081(3) -0.0996(3) 0.0311(9) Uani 1 1 d .
H23 H 0.538300 0.089710 -0.162341 0.037 Uiso 1 1 calc R
C11 C 0.8818(3) 0.6035(3) 0.5718(3) 0.0257(8) Uani 1 1 d .
H11 H 0.901725 0.683669 0.591653 0.031 Uiso 1 1 calc R
C28 C 0.4121(3) 0.5832(3) 0.2578(3) 0.0310(9) Uani 1 1 d .
H28 H 0.423962 0.662892 0.271604 0.037 Uiso 1 1 calc R
C29 C 0.5116(3) 0.5233(3) 0.2732(3) 0.0255(8) Uani 1 1 d .
H29 H 0.592571 0.564019 0.298996 0.031 Uiso 1 1 calc R
C18 C 0.3756(3) 0.2206(3) 0.1849(3) 0.0272(8) Uani 1 1 d .
C2 C 0.5963(3) 0.1489(3) 0.4776(3) 0.0272(8) Uani 1 1 d .
H2 H 0.647495 0.134385 0.542756 0.033 Uiso 1 1 calc R
C31 C 0.8030(4) 0.5387(3) 0.0981(3) 0.0339(9) Uani 1 1 d .
H31A H 0.733941 0.538588 0.030925 0.051 Uiso 1 1 calc GR
H31B H 0.870902 0.505475 0.073054 0.051 Uiso 1 1 calc GR
H31C H 0.832784 0.617817 0.153520 0.051 Uiso 1 1 calc GR
C27 C 0.2947(3) 0.5248(3) 0.2220(3) 0.0328(9) Uani 1 1 d .
H27 H 0.223749 0.563897 0.212487 0.039 Uiso 1 1 calc R
C4 C 0.3986(3) 0.1367(3) 0.3411(3) 0.0332(9) Uani 1 1 d .
H4 H 0.311424 0.112299 0.310264 0.040 Uiso 1 1 calc R
C25 C 0.3857(3) 0.3519(3) 0.2154(3) 0.0259(8) Uani 1 1 d .
C3 C 0.4700(3) 0.1153(3) 0.4356(3) 0.0342(9) Uani 1 1 d .
H3 H 0.432766 0.077878 0.471698 0.041 Uiso 1 1 calc R
C26 C 0.2820(3) 0.4088(3) 0.2001(3) 0.0319(9) Uani 1 1 d .
H26 H 0.201420 0.367205 0.174235 0.038 Uiso 1 1 calc R
C19 C 0.2381(3) 0.1710(3) 0.1480(4) 0.0377(10) Uani 1 1 d .
H19A H 0.188946 0.186431 0.079814 0.057 Uiso 1 1 calc GR
H19B H 0.206692 0.207171 0.211467 0.057 Uiso 1 1 calc GR
H19C H 0.231330 0.087751 0.129389 0.057 Uiso 1 1 calc GR
C22 C 0.3923(4) 0.0602(3) -0.1147(3) 0.0374(10) Uani 1 1 d .
H22 H 0.342779 0.004580 -0.187402 0.045 Uiso 1 1 calc R

loop_
_atom_site_aniso_label
_atom_site_aniso_U_11
_atom_site_aniso_U_22
_atom_site_aniso_U_33
_atom_site_aniso_U_23
_atom_site_aniso_U_13
_atom_site_aniso_U_12
Ru1 0.01446(13) 0.01618(15) 0.01976(15) 0.00516(11) 0.00566(10) 0.00121(10)
P2 0.0368(5) 0.0295(6) 0.0243(5) 0.0115(4) 0.0145(4) 0.0124(4)
P1 0.0309(5) 0.0201(5) 0.0397(6) 0.0113(5) -0.0015(4) 0.0002(4)
F1 0.0367(12) 0.0312(12) 0.0326(12) 0.0015(10) 0.0124(10) -0.0018(10)
F8 0.0559(14) 0.0360(13) 0.0270(12) 0.0039(10) 0.0146(10) 0.0069(11)
F4 0.0527(14) 0.0343(13) 0.0361(13) 0.0124(11) 0.0047(11) 0.0220(11)
F11 0.0564(15) 0.0479(15) 0.0234(12) 0.0121(11) 0.0134(10) 0.0058(12)
F12 0.0435(13) 0.0480(15) 0.0494(14) 0.0291(12) 0.0174(11) 0.0020(11)
F6 0.0703(16) 0.0349(13) 0.0387(13) 0.0150(11) 0.0284(12) 0.0215(12)
F7 0.0344(12) 0.0499(15) 0.0680(17) 0.0147(13) 0.0302(12) 0.0088(11)
F2 0.0332(12) 0.0368(14) 0.0761(17) 0.0339(13) 0.0159(12) 0.0109(10)
N6 0.0147(13) 0.0173(15) 0.0191(15) 0.0036(12) 0.0033(11) 0.0025(11)
F3 0.0396(13) 0.0564(17) 0.104(2) 0.0579(16) 0.0193(14) 0.0013(12)
F10 0.0542(16) 0.0706(19) 0.0470(15) 0.0040(14) 0.0122(12) 0.0421(14)
F9 0.122(2) 0.0289(14) 0.0321(14) 0.0140(11) 0.0220(14) -0.0024(14)
N3 0.0144(13) 0.0136(14) 0.0162(14) 0.0008(11) 0.0054(11) -0.0019(11)
N2 0.0222(14) 0.0159(15) 0.0192(15) 0.0054(12) 0.0103(12) 0.0042(12)
N4 0.0180(14) 0.0165(15) 0.0295(16) 0.0111(13) 0.0055(12) 0.0048(12)
N1 0.0207(14) 0.0141(15) 0.0260(16) 0.0057(12) 0.0099(12) 0.0041(11)
F5 0.087(2) 0.0269(14) 0.0653(18) 0.0117(13) -0.0435(15) -0.0057(14)
N5 0.0237(15) 0.0176(15) 0.0268(16) 0.0089(13) 0.0114(12) 0.0060(12)
C13 0.0163(15) 0.0149(17) 0.0178(17) 0.0033(14) 0.0047(13) -0.0023(13)
C14 0.0233(17) 0.0182(18) 0.0210(18) 0.0048(15) 0.0032(14) 0.0004(14)
C17 0.0184(16) 0.0164(17) 0.0173(16) 0.0022(14) 0.0058(13) 0.0003(13)
C1 0.0270(18) 0.0119(17) 0.0235(18) 0.0049(14) 0.0151(15) 0.0045(14)
C16 0.0147(16) 0.0184(18) 0.0230(18) 0.0002(15) 0.0078(13) -0.0003(13)
C8 0.0218(17) 0.0192(18) 0.0199(17) 0.0047(15) 0.0103(14) 0.0039(14)
C15 0.0191(17) 0.0172(18) 0.0293(19) 0.0029(15) 0.0068(15) 0.0029(14)
C20 0.0190(17) 0.0191(18) 0.034(2) 0.0135(16) 0.0011(15) 0.0017(14)
C24 0.0242(18) 0.0200(19) 0.0217(18) 0.0060(15) 0.0009(14) 0.0052(14)
C6 0.0265(17) 0.0188(18) 0.0198(17) 0.0087(15) 0.0082(14) 0.0056(14)
C12 0.0260(18) 0.0176(18) 0.0239(18) 0.0074(15) 0.0088(15) 0.0033(14)
C5 0.0201(17) 0.0199(19) 0.037(2) 0.0096(16) 0.0142(15) 0.0047(14)
C7 0.037(2) 0.023(2) 0.0237(19) 0.0113(16) 0.0106(16) 0.0058(16)
C30 0.0178(17) 0.0231(19) 0.0233(19) 0.0041(16) 0.0049(14) 0.0051(14)
C21 0.0236(19) 0.024(2) 0.043(2) 0.0132(18) -0.0020(17) -0.0011(16)
C9 0.0275(18) 0.025(2) 0.0180(18) 0.0067(15) 0.0035(14) 0.0031(15)
C10 0.0272(19) 0.025(2) 0.0194(18) 0.0001(16) 0.0049(15) 0.0000(16)
C23 0.038(2) 0.022(2) 0.0229(19) 0.0049(16) -0.0001(16) 0.0098(16)
C11 0.0278(18) 0.0191(19) 0.0247(19) 0.0043(15) 0.0065(15) -0.0035(15)
C28 0.033(2) 0.023(2) 0.043(2) 0.0154(18) 0.0178(18) 0.0112(16)
C29 0.0239(18) 0.0198(19) 0.032(2) 0.0081(16) 0.0100(15) 0.0037(15)
C18 0.0111(16) 0.026(2) 0.045(2) 0.0150(18) 0.0079(15) 0.0031(14)
C2 0.038(2) 0.0204(19) 0.033(2) 0.0113(16) 0.0224(17) 0.0110(16)
C31 0.043(2) 0.030(2) 0.038(2) 0.0171(18) 0.0211(18) 0.0033(18)
C27 0.0258(19) 0.037(2) 0.048(2) 0.023(2) 0.0210(18) 0.0166(17)
C4 0.0240(19) 0.028(2) 0.060(3) 0.023(2) 0.0230(19) 0.0073(16)
C25 0.0182(17) 0.029(2) 0.035(2) 0.0155(17) 0.0105(15) 0.0029(15)
C3 0.042(2) 0.028(2) 0.054(3) 0.024(2) 0.034(2) 0.0152(18)
C26 0.0184(17) 0.038(2) 0.048(2) 0.023(2) 0.0157(17) 0.0067(16)
C19 0.0168(18) 0.032(2) 0.064(3) 0.024(2) 0.0072(18) -0.0004(16)
C22 0.040(2) 0.018(2) 0.031(2) 0.0021(17) -0.0111(18) -0.0019(17)

loop_
_atom_type_symbol
_atom_type_description
_atom_type_scat_dispersion_real
_atom_type_scat_dispersion_imag
_atom_type_scat_source
C C 0.0033 0.0016 'International Tables Vol C Tables 4.2.6.8 and 6.1.1.4'
H H 0.0000 0.0000 'International Tables Vol C Tables 4.2.6.8 and 6.1.1.4'
F F 0.0171 0.0103 'International Tables Vol C Tables 4.2.6.8 and 6.1.1.4'
N N 0.0061 0.0033 'International Tables Vol C Tables 4.2.6.8 and 6.1.1.4'
P P 0.1023 0.0942 'International Tables Vol C Tables 4.2.6.8 and 6.1.1.4'
Ru Ru -1.2594 0.8363 'International Tables Vol C Tables 4.2.6.8 and 6.1.1.4'

loop_
_geom_angle_atom_site_label_1
_geom_angle_atom_site_label_2
_geom_angle_atom_site_label_3
_geom_angle
N6 Ru1 N3 93.04(10)
N6 Ru1 N2 91.80(11)
N6 Ru1 N4 90.22(11)
N6 Ru1 N5 90.22(11)
N3 Ru1 N2 82.49(10)
N3 Ru1 N5 176.37(10)
N2 Ru1 N5 99.01(11)
N4 Ru1 N3 95.95(10)
N4 Ru1 N2 177.51(10)
N4 Ru1 N5 82.44(10)
N1 Ru1 N6 178.33(10)
N1 Ru1 N3 88.62(10)
N1 Ru1 N2 88.55(11)
N1 Ru1 N4 89.48(11)
N1 Ru1 N5 88.11(11)
F11 P2 F8 179.05(13)
F11 P2 F9 89.53(13)
F12 P2 F8 89.99(13)
F12 P2 F11 90.83(13)
F12 P2 F9 178.82(15)
F7 P2 F8 89.18(12)
F7 P2 F11 90.36(13)
F7 P2 F12 89.33(13)
F7 P2 F9 89.55(14)
F10 P2 F8 89.77(13)
F10 P2 F11 90.70(13)
F10 P2 F12 90.55(15)
F10 P2 F7 178.94(15)
F10 P2 F9 90.57(16)
F9 P2 F8 89.64(12)
F1 P1 F4 90.26(12)
F1 P1 F6 89.40(12)
F1 P1 F2 89.62(12)
F4 P1 F6 90.27(13)
F4 P1 F2 178.85(14)
F6 P1 F2 88.59(12)
F3 P1 F1 89.94(14)
F3 P1 F4 91.16(13)
F3 P1 F6 178.42(14)
F3 P1 F2 89.98(13)
F5 P1 F1 179.45(16)
F5 P1 F4 89.82(13)
F5 P1 F6 90.06(16)
F5 P1 F2 90.28(14)
F5 P1 F3 90.60(17)
C30 N6 Ru1 176.0(2)
C13 N3 Ru1 119.3(2)
C17 N3 Ru1 123.3(2)
C17 N3 C13 117.4(3)
C8 N2 Ru1 119.6(2)
C12 N2 Ru1 122.3(2)
C12 N2 C8 117.9(3)
C20 N4 Ru1 119.1(2)
C24 N4 Ru1 122.4(2)
C24 N4 C20 118.4(3)
C1 N1 Ru1 120.5(2)
C1 N1 C5 119.0(3)
C5 N1 Ru1 120.5(2)
C29 N5 Ru1 122.3(2)
C29 N5 C25 118.3(3)
C25 N5 Ru1 119.1(2)
N3 C13 C14 121.5(3)
N3 C13 C6 117.0(3)
C14 C13 C6 121.4(3)
C13 C14 C15 120.0(3)
N3 C17 C16 123.6(3)
N1 C1 C6 117.3(3)
N1 C1 C2 121.2(3)
C2 C1 C6 121.5(3)
C15 C16 C17 118.5(3)
N2 C8 C6 117.0(3)
N2 C8 C9 120.7(3)
C9 C8 C6 122.3(3)
C16 C15 C14 118.8(3)
N4 C20 C21 120.5(3)
N4 C20 C18 117.3(3)
C21 C20 C18 122.1(3)
N4 C24 C23 123.5(3)
C13 C6 C8 107.0(3)
C1 C6 C13 110.4(3)
C1 C6 C8 110.5(3)
C1 C6 C7 109.7(3)
C7 C6 C13 109.6(3)
C7 C6 C8 109.5(3)
N2 C12 C11 123.5(3)
N1 C5 C18 116.9(3)
N1 C5 C4 120.6(3)
C4 C5 C18 122.5(3)
N6 C30 C31 179.5(4)
C22 C21 C20 119.8(3)
C10 C9 C8 120.4(3)
C11 C10 C9 118.9(3)
C22 C23 C24 118.2(4)
C10 C11 C12 118.6(3)
C29 C28 C27 118.2(3)
N5 C29 C28 123.9(3)
C20 C18 C5 111.8(3)
C20 C18 C25 106.3(3)
C20 C18 C19 110.3(3)
C5 C18 C25 110.4(3)
C5 C18 C19 108.9(3)
C19 C18 C25 109.2(3)
C3 C2 C1 119.6(3)
C26 C27 C28 118.7(3)
C3 C4 C5 120.6(3)
N5 C25 C18 117.3(3)
N5 C25 C26 120.2(3)
C26 C25 C18 122.5(3)
C4 C3 C2 118.9(3)
C27 C26 C25 120.7(3)
C23 C22 C21 119.5(3)

loop_
_geom_bond_atom_site_label_1
_geom_bond_atom_site_label_2
_geom_bond_distance
Ru1 N6 2.035(3)
Ru1 N3 2.073(3)
Ru1 N2 2.078(3)
Ru1 N4 2.072(3)
Ru1 N1 2.025(3)
Ru1 N5 2.084(3)
P2 F8 1.614(2)
P2 F11 1.593(2)
P2 F12 1.593(2)
P2 F7 1.588(2)
P2 F10 1.571(2)
P2 F9 1.597(2)
P1 F1 1.590(2)
P1 F4 1.598(2)
P1 F6 1.605(2)
P1 F2 1.608(2)
P1 F3 1.589(3)
P1 F5 1.584(2)
N6 C30 1.149(4)
N3 C13 1.354(4)
N3 C17 1.348(4)
N2 C8 1.355(4)
N2 C12 1.352(4)
N4 C20 1.357(4)
N4 C24 1.341(4)
N1 C1 1.357(4)
N1 C5 1.362(4)
N5 C29 1.340(4)
N5 C25 1.355(4)
C13 C14 1.381(4)
C13 C6 1.544(4)
C14 C15 1.384(5)
C17 C16 1.381(4)
C1 C6 1.527(4)
C1 C2 1.387(4)
C16 C15 1.374(5)
C8 C6 1.547(4)
C8 C9 1.390(4)
C20 C21 1.393(5)
C20 C18 1.528(5)
C24 C23 1.378(4)
C6 C7 1.532(4)
C12 C11 1.374(4)
C5 C18 1.537(5)
C5 C4 1.379(5)
C30 C31 1.459(5)
C21 C22 1.378(5)
C9 C10 1.377(5)
C10 C11 1.373(5)
C23 C22 1.373(5)
C28 C29 1.371(4)
C28 C27 1.377(5)
C18 C25 1.545(5)
C18 C19 1.542(4)
C2 C3 1.374(5)
C27 C26 1.376(5)
C4 C3 1.369(5)
C25 C26 1.389(5)

loop_
_geom_torsion_atom_site_label_1
_geom_torsion_atom_site_label_2
_geom_torsion_atom_site_label_3
_geom_torsion_atom_site_label_4
_geom_torsion
Ru1 N3 C13 C14 170.9(2)
Ru1 N3 C13 C6 -10.8(3)
Ru1 N3 C17 C16 -172.0(2)
Ru1 N2 C8 C6 -1.3(4)
Ru1 N2 C8 C9 175.5(2)
Ru1 N2 C12 C11 -175.8(2)
Ru1 N4 C20 C21 -175.5(2)
Ru1 N4 C20 C18 8.9(4)
Ru1 N4 C24 C23 176.6(2)
Ru1 N1 C1 C6 -6.0(4)
Ru1 N1 C1 C2 174.8(2)
Ru1 N1 C5 C18 4.0(4)
Ru1 N1 C5 C4 -175.9(3)
Ru1 N5 C29 C28 174.4(3)
Ru1 N5 C25 C18 1.7(4)
Ru1 N5 C25 C26 -175.6(3)
N3 C13 C14 C15 2.6(5)
N3 C13 C6 C1 65.0(4)
N3 C13 C6 C8 -55.3(3)
N3 C13 C6 C7 -174.0(3)
N3 C17 C16 C15 0.1(5)
N2 C8 C6 C13 62.5(3)
N2 C8 C6 C1 -57.8(4)
N2 C8 C6 C7 -178.8(3)
N2 C8 C9 C10 0.6(5)
N2 C12 C11 C10 0.3(5)
N4 C20 C21 C22 -1.3(5)
N4 C20 C18 C5 -63.5(4)
N4 C20 C18 C25 57.0(4)
N4 C20 C18 C19 175.2(3)
N4 C24 C23 C22 -1.0(5)
N1 C1 C6 C13 -55.4(4)
N1 C1 C6 C8 62.9(4)
N1 C1 C6 C7 -176.3(3)
N1 C1 C2 C3 1.5(5)
N1 C5 C18 C20 56.0(4)
N1 C5 C18 C25 -62.0(4)
N1 C5 C18 C19 178.1(3)
N1 C5 C4 C3 0.6(5)
N5 C25 C26 C27 1.0(6)
C13 N3 C17 C16 4.3(4)
C13 C14 C15 C16 2.0(5)
C14 C13 C6 C1 -116.7(3)
C14 C13 C6 C8 123.0(3)
C14 C13 C6 C7 4.3(4)
C17 N3 C13 C14 -5.5(4)
C17 N3 C13 C6 172.7(3)
C17 C16 C15 C14 -3.2(4)
C1 N1 C5 C18 -178.8(3)
C1 N1 C5 C4 1.3(5)
C1 C2 C3 C4 0.4(5)
C8 N2 C12 C11 -1.3(5)
C8 C9 C10 C11 -1.5(5)
C20 N4 C24 C23 -2.7(5)
C20 C21 C22 C23 -2.5(5)
C20 C18 C25 N5 -63.4(4)
C20 C18 C25 C26 113.8(4)
C24 N4 C20 C21 3.8(5)
C24 N4 C20 C18 -171.7(3)
C24 C23 C22 C21 3.6(5)
C6 C13 C14 C15 -175.6(3)
C6 C1 C2 C3 -177.7(3)
C6 C8 C9 C10 177.2(3)
C12 N2 C8 C6 -176.0(3)
C12 N2 C8 C9 0.8(4)
C5 N1 C1 C6 176.8(3)
C5 N1 C1 C2 -2.4(5)
C5 C18 C25 N5 58.0(4)
C5 C18 C25 C26 -124.8(3)
C5 C4 C3 C2 -1.5(6)
C21 C20 C18 C5 121.1(3)
C21 C20 C18 C25 -118.4(3)
C21 C20 C18 C19 -0.2(5)
C9 C8 C6 C13 -114.2(3)
C9 C8 C6 C1 125.5(3)
C9 C8 C6 C7 4.5(4)
C9 C10 C11 C12 1.0(5)
C28 C27 C26 C25 0.9(6)
C29 N5 C25 C18 175.4(3)
C29 N5 C25 C26 -1.9(5)
C29 C28 C27 C26 -1.8(6)
C18 C20 C21 C22 174.0(3)
C18 C5 C4 C3 -179.3(3)
C18 C25 C26 C27 -176.1(3)
C2 C1 C6 C13 123.8(3)
C2 C1 C6 C8 -117.9(3)
C2 C1 C6 C7 2.9(4)
C27 C28 C29 N5 0.9(6)
C4 C5 C18 C20 -124.1(3)
C4 C5 C18 C25 117.8(3)
C4 C5 C18 C19 -2.0(5)
C25 N5 C29 C28 1.0(5)
C19 C18 C25 N5 177.7(3)
C19 C18 C25 C26 -5.1(5)
